data_1529210
loop_
_publ_author_name
'Gal\'an, Albano'
'Valderrey, Virginia'
'Ballester, Pablo'

_publ_section_title
;
 Ordered co-encapsulation of chloride with polar neutral guests in a
 tetraurea calix[4]pyrrole dimeric capsule
;
_journal_issue 11
_journal_name_full 'Chem. Sci.'
_journal_page_first 6325
_journal_paper_doi 10.1039/C5SC02024G
_journal_volume 6
_journal_year 2015
_chemical_formula_sum 'C114 H143 Cl N14 O5'
_chemical_formula_weight 1824.87
_chemical_name_systematic
;
 ?
;
_space_group_IT_number 14
_space_group_name_Hall '-P 2yn'
_symmetry_cell_setting monoclinic
_symmetry_space_group_name_Hall '-P 2yn'
_symmetry_space_group_name_H-M 'P 1 21/n 1'
_atom_sites_solution_hydrogens geom
_audit_creation_method SHELXL-2014
_audit_update_record
;
2015-06-05 deposited with the CCDC.
2015-07-09 downloaded from the CCDC.
;
_cell_angle_alpha 90
_cell_angle_beta 92.404(5)
_cell_angle_gamma 90
_cell_formula_units_Z 4
_cell_length_a 10.9481(17)
_cell_length_b 39.559(7)
_cell_length_c 24.446(4)
_cell_measurement_reflns_used 6243
_cell_measurement_temperature 100(2)
_cell_measurement_theta_max 19.91
_cell_measurement_theta_min 2.22
_cell_volume 10578(3)
_computing_cell_refinement 'Bruker APEX2 v2011.4-0'
_computing_data_collection 'Bruker APEX2 v2011.4-0'
_computing_data_reduction 'Bruker SAINT V7.60A'
_computing_molecular_graphics 'Bruker SHELXTL'
_computing_publication_material 'Bruker SHELXTL'
_computing_structure_refinement 'SHELXL-2014 (Sheldrick, 2014)'
_computing_structure_solution Sir2011
_diffrn_ambient_temperature 100(2)
_diffrn_detector_area_resol_mean 512
_diffrn_detector_type '4K CCD area detector APEX II'
_diffrn_measured_fraction_theta_full 0.580
_diffrn_measured_fraction_theta_max 0.981
_diffrn_measurement_device_type 'APEX DUO Kappa 4-axis goniometer'
_diffrn_measurement_method
;
 Fullsphere data collection, phi and omega scans
;
_diffrn_measurement_specimen_support 'magnetic support with MicroMount'
_diffrn_radiation_monochromator 'Quazar MX Multilayer Optics'
_diffrn_radiation_type MoK\a
_diffrn_radiation_wavelength 0.71073
_diffrn_reflns_av_R_equivalents 0.1011
_diffrn_reflns_av_unetI/netI 0.0833
_diffrn_reflns_Laue_measured_fraction_full 0.580
_diffrn_reflns_Laue_measured_fraction_max 0.981
_diffrn_reflns_limit_h_max 10
_diffrn_reflns_limit_h_min -10
_diffrn_reflns_limit_k_max 39
_diffrn_reflns_limit_k_min -39
_diffrn_reflns_limit_l_max 20
_diffrn_reflns_limit_l_min -24
_diffrn_reflns_number 69995
_diffrn_reflns_point_group_measured_fraction_full 0.580
_diffrn_reflns_point_group_measured_fraction_max 0.981
_diffrn_reflns_theta_full 25.242
_diffrn_reflns_theta_max 20.981
_diffrn_reflns_theta_min 0.980
_diffrn_source 'Microfocus source E025 IuS'
_diffrn_source_current 0.6
_diffrn_source_power 50
_diffrn_source_size '0.2 mm x 0.2 mm fine focus'
_diffrn_source_type 'Bruker APEX DUO'
_exptl_absorpt_coefficient_mu 0.095
_exptl_absorpt_correction_T_max 0.999
_exptl_absorpt_correction_T_min 0.868
_exptl_absorpt_correction_type empirical
_exptl_absorpt_process_details
; 
 SADABS Version 2008/1 Bruker-Nonius
 Blessing, Acta Cryst. (1995) A51 33-38
;
_exptl_crystal_colour colourless
_exptl_crystal_density_diffrn 1.146
_exptl_crystal_description block
_exptl_crystal_F_000 3928
_exptl_crystal_size_max 0.04
_exptl_crystal_size_mid 0.01
_exptl_crystal_size_min 0.01
_refine_diff_density_max 1.105
_refine_diff_density_min -0.479
_refine_diff_density_rms 0.121
_refine_ls_extinction_method none
_refine_ls_goodness_of_fit_ref 1.381
_refine_ls_hydrogen_treatment constr
_refine_ls_matrix_type full
_refine_ls_number_parameters 855
_refine_ls_number_reflns 11108
_refine_ls_number_restraints 330
_refine_ls_restrained_S_all 1.384
_refine_ls_R_factor_all 0.1993
_refine_ls_R_factor_gt 0.1225
_refine_ls_shift/su_max 0.000
_refine_ls_shift/su_mean 0.000
_refine_ls_structure_factor_coef Fsqd
_refine_ls_weighting_details 'w=1/[\s^2^(Fo^2^)+(0.2000P)^2^] where P=(Fo^2^+2Fc^2^)/3'
_refine_ls_weighting_scheme calc
_refine_ls_wR_factor_gt 0.3397
_refine_ls_wR_factor_ref 0.3970
_reflns_Friedel_coverage 0.000
_reflns_number_gt 6295
_reflns_number_total 11108
_reflns_threshold_expression 'I > 2\s(I)'
_cod_data_source_file c5sc02024g2.cif
_cod_data_source_block mo_AGSC29_0m
_cod_depositor_comments
;
The following automatic conversions were performed:

'_symmetry_cell_setting' value 'Monoclinic' changed to 'monoclinic'
according to
/usr/data/users/saulius/crontab/automatic-downloads/rss-feeds/RSC/lib/dictionaries/cif_core.dic
dictionary named 'cif_core.dic' version 2.4.2 from 2011-04-26.

Automatic conversion script
Id: cif_fix_values 3271 2015-04-21 07:52:19Z andrius 

 Adding full bibliography for 1529210.cif.
;
_cod_original_sg_symbol_H-M P2(1)/n
_cod_database_code 1529210
_shelx_space_group_comment
;
The symmetry employed for this shelxl refinement is uniquely defined
by the following loop, which should always be used as a source of
symmetry information in preference to the above space-group names.
They are only intended as comments.
;
_shelx_estimated_absorpt_t_min 0.981
_shelx_estimated_absorpt_t_max 0.999
_shelxl_version_number 2014-3

loop_
_space_group_symop_operation_xyz
'x, y, z'
'-x+1/2, y+1/2, -z+1/2'
'-x, -y, -z'
'x-1/2, -y-1/2, z-1/2'

loop_
_atom_site_label
_atom_site_type_symbol
_atom_site_fract_x
_atom_site_fract_y
_atom_site_fract_z
_atom_site_U_iso_or_equiv
_atom_site_adp_type
_atom_site_occupancy
_atom_site_site_symmetry_order
_atom_site_calc_flag
_atom_site_refinement_flags_posn
_atom_site_refinement_flags_adp
_atom_site_refinement_flags_occupancy
_atom_site_disorder_assembly
_atom_site_disorder_group
Cl1 Cl 0.5979(3) 0.59107(7) 0.20636(11) 0.0402(8) Uani 0.7 1 d . . P . .
Cl2 Cl 0.3351(7) 0.60445(18) 0.1545(3) 0.0505(19) Uani 0.3 1 d . . P . .
C1N C 0.8078(7) 0.6549(2) 0.0787(4) 0.049(2) Uani 1 1 d . . . . .
H1N H 0.7489 0.6724 0.0817 0.059 Uiso 1 1 calc R U . . .
C2N C 0.8333(8) 0.6336(2) 0.1220(4) 0.051(2) Uani 1 1 d . . . . .
H2N H 0.7929 0.6367 0.1553 0.061 Uiso 1 1 calc R U . . .
C3N C 0.9163(8) 0.6079(2) 0.1178(4) 0.048(2) Uani 1 1 d . . . . .
H3N H 0.9319 0.5926 0.1473 0.058 Uiso 1 1 calc R U . . .
C4N C 0.9760(8) 0.6048(2) 0.0701(4) 0.053(2) Uani 1 1 d . . . . .
H4N H 1.0368 0.5879 0.0668 0.064 Uiso 1 1 calc R U . . .
C5N C 0.9482(7) 0.6262(2) 0.0268(4) 0.049(2) Uani 1 1 d . . . . .
H5N H 0.9872 0.6234 -0.0069 0.059 Uiso 1 1 calc R U . . .
N1N N 0.8662(6) 0.65103(19) 0.0323(3) 0.0420(18) Uani 1 1 d . . . . .
O1N O 0.8400(4) 0.67178(14) -0.0102(2) 0.0451(15) Uani 1 1 d . . . . .
C1 C 0.9181(8) 0.7663(2) -0.0097(3) 0.048(2) Uiso 1 1 d . . . . .
C2 C 0.8761(8) 0.7986(3) -0.0118(3) 0.059(3) Uiso 1 1 d . . . . .
H2 H 0.9249 0.8182 -0.0155 0.071 Uiso 1 1 calc R U . . .
C3 C 0.7473(8) 0.7981(3) -0.0075(3) 0.060(3) Uiso 1 1 d . . . . .
H3 H 0.6946 0.8172 -0.0079 0.072 Uiso 1 1 calc R U . . .
C4 C 0.7135(8) 0.7651(2) -0.0028(3) 0.049(2) Uiso 1 1 d . . . . .
C5 C 0.5889(7) 0.7493(2) 0.0083(3) 0.046(2) Uiso 1 1 d . . . . .
C6 C 0.4977(8) 0.7783(2) 0.0134(3) 0.050(2) Uiso 1 1 d . . . . .
H6A H 0.4897 0.7906 -0.0214 0.076 Uiso 1 1 calc R U . . .
H6B H 0.5271 0.7938 0.0424 0.076 Uiso 1 1 calc R U . . .
H6C H 0.4179 0.7692 0.0226 0.076 Uiso 1 1 calc R U . . .
C7 C 0.5937(8) 0.7293(2) 0.0615(3) 0.047(2) Uiso 1 1 d . . . . .
C8 C 0.6695(8) 0.7388(2) 0.1060(3) 0.051(2) Uiso 1 1 d . . . . .
H8 H 0.7214 0.7578 0.1020 0.061 Uiso 1 1 calc R U . . .
C9 C 0.6733(8) 0.7225(2) 0.1544(3) 0.051(2) Uiso 1 1 d . . . . .
H9 H 0.7264 0.7301 0.1836 0.061 Uiso 1 1 calc R U . . .
C10 C 0.5977(8) 0.6939(2) 0.1616(3) 0.050(2) Uiso 1 1 d D . . . .
C11 C 0.5181(8) 0.6851(2) 0.1186(3) 0.051(2) Uiso 1 1 d . . . . .
H11 H 0.4636 0.6667 0.1229 0.061 Uiso 1 1 calc R U . . .
C12 C 0.5159(7) 0.7022(2) 0.0704(3) 0.043(2) Uiso 1 1 d . . . . .
H12 H 0.4598 0.6953 0.0418 0.052 Uiso 1 1 calc R U . . .
N6 N 0.7173(12) 0.6577(4) 0.2879(5) 0.059(4) Uani 0.5 1 d D U P A 1
H6 H 0.6990 0.6367 0.2796 0.071 Uiso 0.5 1 calc R U P A 1
O1 O 0.6967(18) 0.7134(4) 0.2676(9) 0.068(7) Uani 0.5 1 d D U P A 1
C13 C 0.6729(12) 0.6836(4) 0.2559(4) 0.047(4) Uiso 0.5 1 d D U P A 1
C14 C 0.7955(12) 0.6653(3) 0.3361(5) 0.063(4) Uiso 0.5 1 d D U P A 1
H14A H 0.7508 0.6807 0.3602 0.076 Uiso 0.5 1 calc R U P A 1
H14B H 0.8687 0.6776 0.3242 0.076 Uiso 0.5 1 calc R U P A 1
C15 C 0.8373(14) 0.6344(3) 0.3694(5) 0.079(5) Uiso 0.5 1 d DG U P A 1
C16 C 0.9417(13) 0.6342(4) 0.4038(6) 0.085(6) Uiso 0.5 1 d DG U P A 1
H16 H 0.9983 0.6524 0.4027 0.102 Uiso 0.5 1 calc R U P A 1
C17 C 0.9633(13) 0.6075(5) 0.4397(7) 0.096(6) Uiso 0.5 1 d DG U P A 1
H17 H 1.0347 0.6073 0.4632 0.115 Uiso 0.5 1 calc R U P A 1
C18 C 0.8805(17) 0.5809(4) 0.4413(7) 0.100(7) Uiso 0.5 1 d DG U P A 1
C19 C 0.7762(15) 0.5810(4) 0.4069(8) 0.108(7) Uiso 0.5 1 d DG U P A 1
H19 H 0.7196 0.5629 0.4080 0.130 Uiso 0.5 1 calc R U P A 1
C20 C 0.7546(12) 0.6078(4) 0.3709(7) 0.096(6) Uiso 0.5 1 d DG U P A 1
H20 H 0.6832 0.6079 0.3474 0.115 Uiso 0.5 1 calc R U P A 1
C21 C 0.908(3) 0.5497(6) 0.4816(10) 0.106(8) Uiso 0.5 1 d D U P A 1
H21A H 0.8312 0.5409 0.4948 0.159 Uiso 0.5 1 calc R U P A 1
H21B H 0.9606 0.5573 0.5127 0.159 Uiso 0.5 1 calc R U P A 1
H21C H 0.9501 0.5318 0.4618 0.159 Uiso 0.5 1 calc R U P A 1
N6' N 0.6718(18) 0.6564(5) 0.2928(6) 0.110(6) Uani 0.5 1 d D U P A 2
H6' H 0.6747 0.6358 0.2794 0.132 Uiso 0.5 1 calc R U P A 2
O1' O 0.6546(19) 0.7130(4) 0.2764(9) 0.067(6) Uani 0.5 1 d D U P A 2
C13' C 0.6348(17) 0.6836(6) 0.2616(5) 0.099(7) Uiso 0.5 1 d D U P A 2
C14' C 0.706(2) 0.6639(5) 0.3497(6) 0.123(6) Uiso 0.5 1 d D U P A 2
H14C H 0.6305 0.6681 0.3694 0.148 Uiso 0.5 1 calc R U P A 2
H14D H 0.7536 0.6852 0.3506 0.148 Uiso 0.5 1 calc R U P A 2
C15' C 0.7809(18) 0.6374(4) 0.3817(5) 0.117(7) Uiso 0.5 1 d D U P A 2
C16' C 0.8982(19) 0.6434(5) 0.4041(9) 0.139(8) Uiso 0.5 1 d D U P A 2
H16' H 0.9355 0.6648 0.3998 0.167 Uiso 0.5 1 calc R U P A 2
C17' C 0.9605(19) 0.6179(6) 0.4326(10) 0.153(9) Uiso 0.5 1 d D U P A 2
H17' H 1.0404 0.6220 0.4478 0.184 Uiso 0.5 1 calc R U P A 2
C18' C 0.907(2) 0.5866(6) 0.4392(8) 0.155(9) Uiso 0.5 1 d D U P A 2
C19' C 0.790(2) 0.5805(5) 0.4168(11) 0.154(9) Uiso 0.5 1 d D U P A 2
H19' H 0.7528 0.5590 0.4212 0.184 Uiso 0.5 1 calc R U P A 2
C20' C 0.7274(19) 0.6061(5) 0.3880(9) 0.143(9) Uiso 0.5 1 d D U P A 2
H20' H 0.6476 0.6020 0.3727 0.172 Uiso 0.5 1 calc R U P A 2
C21' C 0.979(3) 0.5574(8) 0.4722(11) 0.183(14) Uiso 0.5 1 d D U P A 2
H21D H 1.0663 0.5586 0.4643 0.274 Uiso 0.5 1 calc R U P A 2
H21E H 0.9467 0.5353 0.4610 0.274 Uiso 0.5 1 calc R U P A 2
H21F H 0.9696 0.5605 0.5116 0.274 Uiso 0.5 1 calc R U P A 2
C22 C 0.5445(8) 0.7271(2) -0.0396(3) 0.044(2) Uiso 1 1 d . . . . .
C23 C 0.4427(8) 0.7291(2) -0.0734(3) 0.051(2) Uiso 1 1 d . . . . .
H23 H 0.3858 0.7472 -0.0744 0.061 Uiso 1 1 calc R U . . .
C24 C 0.4351(8) 0.7002(2) -0.1063(3) 0.050(2) Uiso 1 1 d . . . . .
H24 H 0.3721 0.6954 -0.1331 0.059 Uiso 1 1 calc R U . . .
C25 C 0.5343(7) 0.6798(2) -0.0935(3) 0.042(2) Uiso 1 1 d . . . . .
C26 C 0.5726(7) 0.6459(2) -0.1118(3) 0.039(2) Uiso 1 1 d . . . . .
C27 C 0.4658(7) 0.6299(2) -0.1463(3) 0.051(2) Uiso 1 1 d . . . . .
H27A H 0.3926 0.6291 -0.1246 0.076 Uiso 1 1 calc R U . . .
H27B H 0.4881 0.6069 -0.1570 0.076 Uiso 1 1 calc R U . . .
H27C H 0.4490 0.6436 -0.1792 0.076 Uiso 1 1 calc R U . . .
C28 C 0.5973(7) 0.6230(2) -0.0622(3) 0.042(2) Uiso 1 1 d . . . . .
C29 C 0.5279(7) 0.6269(2) -0.0151(3) 0.044(2) Uiso 1 1 d . . . . .
H29 H 0.4664 0.6438 -0.0150 0.053 Uiso 1 1 calc R U . . .
C30 C 0.5465(7) 0.6069(2) 0.0306(3) 0.047(2) Uiso 1 1 d . . . . .
H30 H 0.4976 0.6100 0.0614 0.056 Uiso 1 1 calc R U . . .
C31 C 0.6368(7) 0.5822(2) 0.0318(3) 0.044(2) Uiso 1 1 d D . . . .
C32 C 0.7047(8) 0.5770(2) -0.0136(3) 0.046(2) Uiso 1 1 d . . . . .
H32 H 0.7656 0.5599 -0.0131 0.055 Uiso 1 1 calc R U . . .
C33 C 0.6844(7) 0.5969(2) -0.0603(3) 0.047(2) Uiso 1 1 d . . . . .
H33 H 0.7306 0.5926 -0.0916 0.057 Uiso 1 1 calc R U . . .
N8 N 0.7040(15) 0.5225(4) 0.1427(4) 0.063(5) Uani 0.5 1 d D U P B 1
H8A H 0.6665 0.5340 0.1680 0.076 Uiso 0.5 1 calc R U P B 1
O2 O 0.773(2) 0.5211(6) 0.0551(7) 0.056(7) Uani 0.5 1 d D U P B 1
C34 C 0.7202(16) 0.5360(4) 0.0924(6) 0.060(6) Uiso 0.5 1 d D U P B 1
C35 C 0.7505(19) 0.4888(4) 0.1535(6) 0.069(5) Uiso 0.5 1 d D U P B 1
H35A H 0.8376 0.4876 0.1444 0.083 Uiso 0.5 1 calc R U P B 1
H35B H 0.7044 0.4722 0.1303 0.083 Uiso 0.5 1 calc R U P B 1
C36 C 0.737(2) 0.4803(6) 0.2139(6) 0.090(6) Uiso 0.5 1 d D U P B 1
C37 C 0.695(3) 0.4493(6) 0.2312(9) 0.114(7) Uiso 0.5 1 d D U P B 1
H37 H 0.6678 0.4329 0.2051 0.137 Uiso 0.5 1 calc R U P B 1
C38 C 0.691(3) 0.4423(7) 0.2868(10) 0.132(7) Uiso 0.5 1 d D U P B 1
H38 H 0.6772 0.4198 0.2986 0.158 Uiso 0.5 1 calc R U P B 1
C39 C 0.708(3) 0.4667(7) 0.3239(10) 0.149(7) Uiso 0.5 1 d D U P B 1
C40 C 0.755(3) 0.4983(7) 0.3130(10) 0.142(7) Uiso 0.5 1 d D U P B 1
H40 H 0.7776 0.5141 0.3408 0.170 Uiso 0.5 1 calc R U P B 1
C41 C 0.765(2) 0.5051(6) 0.2553(8) 0.113(6) Uiso 0.5 1 d D U P B 1
H41 H 0.7919 0.5268 0.2444 0.136 Uiso 0.5 1 calc R U P B 1
C42 C 0.703(4) 0.4592(8) 0.3893(10) 0.185(13) Uiso 0.5 1 d D U P B 1
H42A H 0.6191 0.4530 0.3982 0.278 Uiso 0.5 1 calc R U P B 1
H42B H 0.7277 0.4794 0.4099 0.278 Uiso 0.5 1 calc R U P B 1
H42C H 0.7581 0.4405 0.3992 0.278 Uiso 0.5 1 calc R U P B 1
N8' N 0.7416(14) 0.5306(4) 0.1460(5) 0.057(4) Uani 0.5 1 d D U P B 2
H8' H 0.7191 0.5462 0.1692 0.068 Uiso 0.5 1 calc R U P B 2
O2' O 0.743(2) 0.5156(6) 0.0546(7) 0.060(8) Uani 0.5 1 d D U P B 2
C34' C 0.7168(15) 0.5353(3) 0.0918(4) 0.055(5) Uiso 0.5 1 d D U P B 2
C35' C 0.8041(14) 0.5008(4) 0.1666(7) 0.069(5) Uiso 0.5 1 d D U P B 2
H35C H 0.8753 0.5076 0.1905 0.083 Uiso 0.5 1 calc R U P B 2
H35D H 0.8347 0.4876 0.1357 0.083 Uiso 0.5 1 calc R U P B 2
C36' C 0.7180(17) 0.4789(5) 0.1992(9) 0.074(5) Uiso 0.5 1 d D U P B 2
C37' C 0.6108(17) 0.4894(5) 0.2214(8) 0.080(5) Uiso 0.5 1 d D U P B 2
H37' H 0.5841 0.5121 0.2162 0.095 Uiso 0.5 1 calc R U P B 2
C38' C 0.541(2) 0.4671(6) 0.2513(9) 0.092(6) Uiso 0.5 1 d D U P B 2
H38' H 0.4640 0.4742 0.2636 0.111 Uiso 0.5 1 calc R U P B 2
C39' C 0.581(2) 0.4360(6) 0.2629(9) 0.089(5) Uiso 0.5 1 d D U P B 2
C40' C 0.6875(19) 0.4223(6) 0.2455(9) 0.084(5) Uiso 0.5 1 d D U P B 2
H40' H 0.7145 0.4002 0.2550 0.101 Uiso 0.5 1 calc R U P B 2
C41' C 0.7552(18) 0.4447(5) 0.2116(8) 0.070(5) Uiso 0.5 1 d D U P B 2
H41' H 0.8281 0.4365 0.1965 0.084 Uiso 0.5 1 calc R U P B 2
C42' C 0.505(2) 0.4101(6) 0.3008(10) 0.110(8) Uiso 0.5 1 d D U P B 2
H42D H 0.4941 0.4204 0.3367 0.165 Uiso 0.5 1 calc R U P B 2
H42E H 0.5512 0.3890 0.3054 0.165 Uiso 0.5 1 calc R U P B 2
H42F H 0.4252 0.4054 0.2830 0.165 Uiso 0.5 1 calc R U P B 2
C43 C 0.6819(7) 0.6480(2) -0.1471(3) 0.042(2) Uiso 1 1 d . . . . .
C44 C 0.6917(8) 0.6459(2) -0.2013(3) 0.050(2) Uiso 1 1 d . . . . .
H44 H 0.6259 0.6427 -0.2274 0.060 Uiso 1 1 calc R U . . .
C45 C 0.8180(8) 0.6494(2) -0.2135(4) 0.051(2) Uiso 1 1 d . . . . .
H45 H 0.8512 0.6482 -0.2487 0.062 Uiso 1 1 calc R U . . .
C46 C 0.8813(7) 0.6549(2) -0.1654(3) 0.044(2) Uiso 1 1 d . . . . .
C47 C 1.0182(7) 0.6581(2) -0.1520(3) 0.046(2) Uiso 1 1 d . . . . .
C48 C 1.0858(8) 0.6535(2) -0.2058(3) 0.056(2) Uiso 1 1 d . . . . .
H48A H 1.0546 0.6698 -0.2331 0.083 Uiso 1 1 calc R U . . .
H48B H 1.0722 0.6305 -0.2197 0.083 Uiso 1 1 calc R U . . .
H48C H 1.1736 0.6572 -0.1987 0.083 Uiso 1 1 calc R U . . .
C49 C 1.0615(7) 0.6295(2) -0.1137(3) 0.042(2) Uiso 1 1 d . . . . .
C50 C 1.0078(8) 0.5979(2) -0.1153(3) 0.044(2) Uiso 1 1 d . . . . .
H50 H 0.9384 0.5942 -0.1392 0.053 Uiso 1 1 calc R U . . .
C51 C 1.0524(7) 0.5712(2) -0.0830(3) 0.047(2) Uiso 1 1 d . . . . .
H51 H 1.0136 0.5498 -0.0851 0.057 Uiso 1 1 calc R U . . .
C52 C 1.1522(7) 0.5760(2) -0.0482(3) 0.045(2) Uiso 1 1 d D . . . .
C53 C 1.2078(8) 0.6075(2) -0.0451(3) 0.047(2) Uiso 1 1 d . . . . .
H53 H 1.2762 0.6109 -0.0206 0.056 Uiso 1 1 calc R U . . .
C54 C 1.1646(7) 0.6338(2) -0.0773(3) 0.047(2) Uiso 1 1 d . . . . .
H54 H 1.2044 0.6551 -0.0751 0.056 Uiso 1 1 calc R U . . .
C55 C 1.2637(8) 0.5492(2) 0.0309(3) 0.052(2) Uiso 1 1 d D . . . .
C56 C 1.3827(8) 0.5144(3) 0.0979(3) 0.071(3) Uiso 1 1 d D . . . .
H56A H 1.4078 0.5366 0.1130 0.085 Uiso 1 1 calc R U . . .
H56B H 1.4578 0.5010 0.0927 0.085 Uiso 1 1 calc R U . . .
C57 C 1.3056(9) 0.4965(3) 0.1388(4) 0.074(3) Uiso 1 1 d D . . . .
C58 C 1.3311(12) 0.4652(4) 0.1584(5) 0.105(4) Uiso 1 1 d . . . . .
H58 H 1.4012 0.4537 0.1462 0.127 Uiso 1 1 calc R U . . .
C59 C 1.2572(13) 0.4492(4) 0.1963(6) 0.118(5) Uiso 1 1 d . . . . .
H59 H 1.2774 0.4272 0.2093 0.142 Uiso 1 1 calc R U . . .
C60 C 1.1611(14) 0.4646(4) 0.2136(6) 0.118(5) Uiso 1 1 d . . . . .
C61 C 1.1229(16) 0.4960(5) 0.1941(6) 0.141(5) Uiso 1 1 d . . . . .
H61 H 1.0498 0.5064 0.2053 0.169 Uiso 1 1 calc R U . . .
C62 C 1.1996(13) 0.5112(4) 0.1569(6) 0.123(5) Uiso 1 1 d . . . . .
H62 H 1.1778 0.5330 0.1433 0.148 Uiso 1 1 calc R U . . .
C63 C 1.0798(17) 0.4450(5) 0.2574(7) 0.170(7) Uiso 1 1 d . . . . .
H63A H 1.1069 0.4214 0.2605 0.255 Uiso 1 1 calc R U . . .
H63B H 0.9935 0.4456 0.2451 0.255 Uiso 1 1 calc R U . . .
H63C H 1.0898 0.4560 0.2932 0.255 Uiso 1 1 calc R U . . .
C64 C 1.0477(7) 0.6925(2) -0.1294(3) 0.044(2) Uiso 1 1 d . . . . .
C65 C 1.1106(7) 0.7198(2) -0.1510(4) 0.048(2) Uiso 1 1 d . . . . .
H65 H 1.1428 0.7205 -0.1864 0.058 Uiso 1 1 calc R U . . .
C66 C 1.1185(8) 0.7453(2) -0.1133(3) 0.049(2) Uiso 1 1 d . . . . .
H66 H 1.1565 0.7666 -0.1184 0.059 Uiso 1 1 calc R U . . .
C67 C 1.0633(8) 0.7353(2) -0.0671(3) 0.048(2) Uiso 1 1 d . . . . .
C68 C 1.0474(8) 0.7521(2) -0.0123(3) 0.049(2) Uiso 1 1 d . . . . .
C69 C 1.1383(8) 0.7821(2) -0.0066(4) 0.060(3) Uiso 1 1 d . . . . .
H69A H 1.2220 0.7737 -0.0095 0.090 Uiso 1 1 calc R U . . .
H69B H 1.1300 0.7930 0.0290 0.090 Uiso 1 1 calc R U . . .
H69C H 1.1203 0.7985 -0.0359 0.090 Uiso 1 1 calc R U . . .
C70 C 1.0764(8) 0.7281(2) 0.0349(3) 0.048(2) Uiso 1 1 d . . . . .
C71 C 1.1682(8) 0.7037(2) 0.0318(3) 0.050(2) Uiso 1 1 d . . . . .
H71 H 1.2142 0.7025 -0.0003 0.060 Uiso 1 1 calc R U . . .
C72 C 1.1934(8) 0.6815(2) 0.0739(3) 0.055(2) Uiso 1 1 d . . . . .
H72 H 1.2559 0.6651 0.0701 0.066 Uiso 1 1 calc R U . . .
C73 C 1.1289(8) 0.6824(2) 0.1223(3) 0.054(2) Uiso 1 1 d D . . . .
C74 C 1.0407(8) 0.7074(2) 0.1276(4) 0.058(3) Uiso 1 1 d . . . . .
H74 H 0.9981 0.7095 0.1604 0.070 Uiso 1 1 calc R U . . .
C75 C 1.0160(8) 0.7290(2) 0.0840(3) 0.054(2) Uiso 1 1 d . . . . .
H75 H 0.9540 0.7455 0.0878 0.064 Uiso 1 1 calc R U . . .
C76 C 1.0932(9) 0.6497(2) 0.2071(4) 0.060(3) Uiso 1 1 d D . . . .
N12 N 1.1414(19) 0.6207(4) 0.2278(8) 0.057(5) Uani 0.5 1 d D U P C 1
H12A H 1.2111 0.6125 0.2169 0.068 Uiso 0.5 1 calc R U P C 1
C77 C 1.0719(14) 0.6037(3) 0.2690(6) 0.070(5) Uiso 0.5 1 d D U P C 1
H77A H 0.9898 0.5981 0.2531 0.084 Uiso 0.5 1 calc R U P C 1
H77B H 1.0610 0.6194 0.3000 0.084 Uiso 0.5 1 calc R U P C 1
C78 C 1.1321(12) 0.5713(3) 0.2910(4) 0.072(4) Uiso 0.5 1 d DG U P C 1
C79 C 1.2537(12) 0.5640(3) 0.2817(5) 0.078(5) Uiso 0.5 1 d DG U P C 1
H79 H 1.3010 0.5794 0.2615 0.094 Uiso 0.5 1 calc R U P C 1
C80 C 1.3063(11) 0.5344(4) 0.3021(6) 0.107(6) Uiso 0.5 1 d DG U P C 1
H80 H 1.3894 0.5294 0.2958 0.128 Uiso 0.5 1 calc R U P C 1
C81 C 1.2372(15) 0.5119(3) 0.3318(5) 0.114(6) Uiso 0.5 1 d DG U P C 1
C82 C 1.1155(15) 0.5192(4) 0.3410(6) 0.119(6) Uiso 0.5 1 d DG U P C 1
H82 H 1.0683 0.5038 0.3613 0.142 Uiso 0.5 1 calc R U P C 1
C83 C 1.0630(11) 0.5488(4) 0.3206(6) 0.116(4) Uiso 0.5 1 d DG U P C 1
H83 H 0.9798 0.5537 0.3270 0.139 Uiso 0.5 1 calc R U P C 1
C84 C 1.300(3) 0.4770(6) 0.3556(9) 0.146(10) Uiso 0.5 1 d D U P C 1
H84A H 1.3614 0.4691 0.3304 0.219 Uiso 0.5 1 calc R U P C 1
H84B H 1.2370 0.4596 0.3590 0.219 Uiso 0.5 1 calc R U P C 1
H84C H 1.3395 0.4814 0.3916 0.219 Uiso 0.5 1 calc R U P C 1
N12' N 1.121(3) 0.6187(5) 0.2298(10) 0.109(8) Uani 0.5 1 d D U P C 2
H12' H 1.1585 0.6033 0.2107 0.130 Uiso 0.5 1 calc R U P C 2
C77' C 1.087(2) 0.6117(4) 0.2853(8) 0.121(8) Uiso 0.5 1 d D U P C 2
H77C H 1.0328 0.6302 0.2964 0.145 Uiso 0.5 1 calc R U P C 2
H77D H 1.1628 0.6134 0.3089 0.145 Uiso 0.5 1 calc R U P C 2
C78' C 1.0251(17) 0.5786(4) 0.2994(5) 0.129(6) Uiso 0.5 1 d D U P C 2
C79' C 1.0865(16) 0.5535(5) 0.3293(7) 0.116(4) Uiso 0.5 1 d D U P C 2
H79' H 1.1692 0.5569 0.3414 0.139 Uiso 0.5 1 calc R U P C 2
C80' C 1.0283(19) 0.5234(4) 0.3418(8) 0.136(7) Uiso 0.5 1 d D U P C 2
H80' H 1.0711 0.5064 0.3622 0.164 Uiso 0.5 1 calc R U P C 2
C81' C 0.9071(19) 0.5183(5) 0.3242(7) 0.147(7) Uiso 0.5 1 d D U P C 2
C82' C 0.8454(17) 0.5433(6) 0.2942(8) 0.147(7) Uiso 0.5 1 d D U P C 2
H82' H 0.7628 0.5398 0.2821 0.177 Uiso 0.5 1 calc R U P C 2
C83' C 0.9036(18) 0.5733(5) 0.2817(7) 0.132(7) Uiso 0.5 1 d D U P C 2
H83' H 0.8608 0.5903 0.2612 0.158 Uiso 0.5 1 calc R U P C 2
C84' C 0.842(3) 0.4823(7) 0.3398(11) 0.200(14) Uiso 0.5 1 d D U P C 2
H84D H 0.7675 0.4868 0.3595 0.300 Uiso 0.5 1 calc R U P C 2
H84E H 0.8986 0.4688 0.3631 0.300 Uiso 0.5 1 calc R U P C 2
H84F H 0.8209 0.4697 0.3062 0.300 Uiso 0.5 1 calc R U P C 2
N1 N 0.8182(5) 0.74527(18) -0.0048(3) 0.0474(19) Uani 1 1 d . . . . .
H1 H 0.8205 0.7231 -0.0033 0.057 Uiso 1 1 calc R U . . .
N2 N 0.6015(5) 0.69733(16) -0.0525(3) 0.0419(18) Uani 1 1 d . . . . .
H2A H 0.6709 0.6902 -0.0371 0.050 Uiso 1 1 calc R U . . .
N3 N 0.7984(5) 0.65472(17) -0.1247(3) 0.0421(18) Uani 1 1 d . . . . .
H3A H 0.8162 0.6583 -0.0897 0.050 Uiso 1 1 calc R U . . .
N4 N 1.0195(5) 0.70312(17) -0.0780(3) 0.0436(18) Uani 1 1 d . . . . .
H4 H 0.9786 0.6909 -0.0548 0.052 Uiso 1 1 calc R U . . .
N5 N 0.6047(6) 0.67371(19) 0.2094(3) 0.061(2) Uani 1 1 d D . . . .
H5 H 0.5650 0.6544 0.2096 0.073 Uiso 1 1 calc R U . A 1
N7 N 0.6571(6) 0.56524(16) 0.0827(3) 0.052(2) Uani 1 1 d D . . . .
H7 H 0.6251 0.5747 0.1113 0.062 Uiso 1 1 calc R U . B 1
N9 N 1.1999(6) 0.54778(17) -0.0184(3) 0.055(2) Uani 1 1 d D . . . .
H9A H 1.1874 0.5277 -0.0329 0.066 Uiso 1 1 calc R U . . .
N10 N 1.3199(6) 0.51934(19) 0.0453(3) 0.062(2) Uani 1 1 d D . . . .
H10 H 1.3177 0.5026 0.0216 0.074 Uiso 1 1 calc R U . . .
N11 N 1.1611(6) 0.65836(19) 0.1638(3) 0.063(2) Uani 1 1 d D . . . .
H11A H 1.2319 0.6480 0.1611 0.076 Uiso 1 1 calc R U . . .
O3 O 1.2688(5) 0.57443(16) 0.0602(2) 0.0580(17) Uani 1 1 d . . . . .
O4 O 1.0106(6) 0.66605(17) 0.2244(3) 0.075(2) Uani 1 1 d . . . . .
N1S N 0.2635(6) 0.73717(18) 0.3026(3) 0.065(2) Uani 1 1 d D . . . .
C1S C 0.2759(9) 0.7553(3) 0.3561(4) 0.071(3) Uiso 1 1 d . . . . .
H1S1 H 0.2324 0.7427 0.3839 0.107 Uiso 1 1 calc R U . . .
H1S2 H 0.2408 0.7780 0.3522 0.107 Uiso 1 1 calc R U . . .
H1S3 H 0.3626 0.7571 0.3675 0.107 Uiso 1 1 calc R U . . .
C2S C 0.3319(9) 0.7577(2) 0.2630(3) 0.068(3) Uiso 1 1 d D . . . .
H2S1 H 0.4184 0.7589 0.2764 0.082 Uiso 1 1 calc R U . . .
H2S2 H 0.2989 0.7810 0.2631 0.082 Uiso 1 1 calc R U . . .
C3S C 0.3285(10) 0.7449(3) 0.2034(3) 0.080(3) Uiso 1 1 d D . . . .
H3S1 H 0.3836 0.7252 0.2006 0.097 Uiso 1 1 calc R U . . .
H3S2 H 0.2445 0.7374 0.1927 0.097 Uiso 1 1 calc R U . . .
C4S C 0.3676(9) 0.7723(2) 0.1647(4) 0.082(3) Uiso 1 1 d D . . . .
H4S1 H 0.3898 0.7619 0.1296 0.098 Uiso 1 1 calc R U . . .
H4S2 H 0.4412 0.7837 0.1807 0.098 Uiso 1 1 calc R U . . .
C5S C 0.2670(9) 0.7986(2) 0.1534(4) 0.087(3) Uiso 1 1 d D . . . .
H5S1 H 0.1961 0.7874 0.1346 0.104 Uiso 1 1 calc R U . . .
H5S2 H 0.2397 0.8074 0.1888 0.104 Uiso 1 1 calc R U . . .
C6S C 0.3073(11) 0.8279(3) 0.1188(5) 0.102(4) Uiso 1 1 d D . . . .
H6S1 H 0.3337 0.8193 0.0832 0.122 Uiso 1 1 calc R U . . .
H6S2 H 0.3783 0.8392 0.1374 0.122 Uiso 1 1 calc R U . . .
C7S C 0.2043(12) 0.8539(3) 0.1087(6) 0.122(5) Uiso 1 1 d D . . . .
H7S1 H 0.1289 0.8419 0.0960 0.146 Uiso 1 1 calc R U . . .
H7S2 H 0.1875 0.8653 0.1437 0.146 Uiso 1 1 calc R U . . .
C8S C 0.2353(17) 0.8809(4) 0.0661(7) 0.182(7) Uiso 1 1 d D . . . .
H8SA H 0.2623 0.8698 0.0324 0.218 Uiso 1 1 calc R U . . .
H8SB H 0.3033 0.8953 0.0808 0.218 Uiso 1 1 calc R U . . .
C9S C 0.1224(18) 0.9032(5) 0.0522(9) 0.212(9) Uiso 1 1 d D . . . .
H9S1 H 0.1362 0.9163 0.0189 0.319 Uiso 1 1 calc R U . . .
H9S2 H 0.1091 0.9187 0.0826 0.319 Uiso 1 1 calc R U . . .
H9S3 H 0.0503 0.8888 0.0462 0.319 Uiso 1 1 calc R U . . .
C10S C 0.1309(6) 0.7327(2) 0.2879(4) 0.071(3) Uiso 1 1 d D . . . .
H10A H 0.0903 0.7234 0.3200 0.085 Uiso 1 1 calc R U . . .
H10B H 0.1226 0.7158 0.2581 0.085 Uiso 1 1 calc R U . . .
C11S C 0.0629(6) 0.7651(2) 0.2692(4) 0.063(3) Uiso 1 1 d D . . . .
H11B H 0.0976 0.7736 0.2352 0.076 Uiso 1 1 calc R U . . .
H11C H 0.0738 0.7827 0.2977 0.076 Uiso 1 1 calc R U . . .
C12S C -0.0750(7) 0.7576(2) 0.2590(4) 0.077(3) Uiso 1 1 d D . . . .
H12B H -0.0849 0.7397 0.2309 0.092 Uiso 1 1 calc R U . . .
H12C H -0.1088 0.7490 0.2933 0.092 Uiso 1 1 calc R U . . .
C13S C -0.1472(8) 0.7885(2) 0.2402(4) 0.075(3) Uiso 1 1 d D . . . .
H13A H -0.2345 0.7821 0.2361 0.090 Uiso 1 1 calc R U . . .
H13B H -0.1399 0.8058 0.2694 0.090 Uiso 1 1 calc R U . . .
C14S C -0.1105(10) 0.8044(3) 0.1874(4) 0.089(3) Uiso 1 1 d D . . . .
H14E H -0.0947 0.7867 0.1599 0.107 Uiso 0.7 1 calc R U P D 1
H14F H -0.0352 0.8180 0.1936 0.107 Uiso 0.7 1 calc R U P D 1
H14G H -0.1295 0.7879 0.1579 0.107 Uiso 0.3 1 calc R U P E 2
H14H H -0.0205 0.8070 0.1898 0.107 Uiso 0.3 1 calc R U P E 2
C15S C -0.2168(14) 0.8272(4) 0.1671(6) 0.087(5) Uiso 0.7 1 d D . P F 1
H15A H -0.2335 0.8444 0.1952 0.104 Uiso 0.7 1 calc R U P F 1
H15B H -0.2916 0.8134 0.1608 0.104 Uiso 0.7 1 calc R U P F 1
C16S C -0.1839(14) 0.8448(4) 0.1133(5) 0.104(6) Uiso 0.7 1 d D . P F 1
H16A H -0.1078 0.8579 0.1198 0.124 Uiso 0.7 1 calc R U P F 1
H16B H -0.1680 0.8273 0.0854 0.124 Uiso 0.7 1 calc R U P F 1
C17S C -0.2847(18) 0.8684(5) 0.0911(8) 0.140(8) Uiso 0.7 1 d D . P F 1
H17A H -0.2931 0.8660 0.0512 0.209 Uiso 0.7 1 calc R U P F 1
H17B H -0.2635 0.8918 0.1005 0.209 Uiso 0.7 1 calc R U P F 1
H17C H -0.3622 0.8624 0.1073 0.209 Uiso 0.7 1 calc R U P F 1
C15" C -0.164(2) 0.8389(4) 0.1680(15) 0.081(12) Uiso 0.3 1 d D . P F 2
H15C H -0.1665 0.8545 0.1997 0.097 Uiso 0.3 1 calc R U P F 2
H15D H -0.1108 0.8489 0.1408 0.097 Uiso 0.3 1 calc R U P F 2
C16" C -0.294(2) 0.8349(7) 0.1424(16) 0.103(13) Uiso 0.3 1 d D . P F 2
H16C H -0.3478 0.8251 0.1698 0.124 Uiso 0.3 1 calc R U P F 2
H16D H -0.2920 0.8191 0.1111 0.124 Uiso 0.3 1 calc R U P F 2
C17" C -0.348(4) 0.8689(10) 0.122(3) 0.18(3) Uiso 0.3 1 d D . P F 2
H17D H -0.4304 0.8653 0.1063 0.263 Uiso 0.3 1 calc R U P F 2
H17E H -0.3517 0.8846 0.1533 0.263 Uiso 0.3 1 calc R U P F 2
H17F H -0.2959 0.8785 0.0946 0.263 Uiso 0.3 1 calc R U P F 2
C18S C 0.3311(13) 0.7048(3) 0.3046(6) 0.086(5) Uiso 0.8 1 d D U P G 1
H18A H 0.4172 0.7091 0.3165 0.104 Uiso 0.8 1 calc R U P G 1
H18B H 0.3305 0.6949 0.2674 0.104 Uiso 0.8 1 calc R U P G 1
C19S C 0.2756(11) 0.6796(3) 0.3436(5) 0.091(4) Uiso 0.8 1 d D U P G 1
H19A H 0.1960 0.6717 0.3277 0.109 Uiso 0.8 1 calc R U P G 1
H19B H 0.2604 0.6910 0.3787 0.109 Uiso 0.8 1 calc R U P G 1
C20S C 0.3599(14) 0.6489(3) 0.3547(7) 0.115(5) Uiso 0.8 1 d D U P G 1
H20A H 0.3715 0.6366 0.3199 0.138 Uiso 0.8 1 calc R U P G 1
H20B H 0.4409 0.6568 0.3688 0.138 Uiso 0.8 1 calc R U P G 1
C21S C 0.3061(14) 0.6249(3) 0.3959(6) 0.128(5) Uiso 0.8 1 d D U P G 1
H21G H 0.2277 0.6159 0.3805 0.153 Uiso 0.8 1 calc R U P G 1
H21H H 0.2887 0.6377 0.4295 0.153 Uiso 0.8 1 calc R U P G 1
C22S C 0.3916(15) 0.5950(4) 0.4113(8) 0.152(6) Uiso 0.8 1 d D U P G 1
H22A H 0.4672 0.6036 0.4302 0.182 Uiso 0.8 1 calc R U P G 1
H22B H 0.4148 0.5830 0.3777 0.182 Uiso 0.8 1 calc R U P G 1
C23S C 0.3248(17) 0.5704(4) 0.4494(9) 0.174(7) Uiso 0.8 1 d D U P G 1
H23A H 0.3045 0.5824 0.4834 0.209 Uiso 0.8 1 calc R U P G 1
H23B H 0.2474 0.5629 0.4309 0.209 Uiso 0.8 1 calc R U P G 1
C24S C 0.4041(18) 0.5394(4) 0.4640(10) 0.211(8) Uiso 0.8 1 d D U P G 1
H24A H 0.4744 0.5464 0.4882 0.253 Uiso 0.8 1 calc R U P G 1
H24B H 0.4365 0.5297 0.4302 0.253 Uiso 0.8 1 calc R U P G 1
C25S C 0.329(3) 0.5121(5) 0.4933(12) 0.270(13) Uiso 0.8 1 d D U P G 1
H25A H 0.2912 0.5222 0.5251 0.405 Uiso 0.8 1 calc R U P G 1
H25B H 0.3833 0.4937 0.5055 0.405 Uiso 0.8 1 calc R U P G 1
H25C H 0.2653 0.5033 0.4679 0.405 Uiso 0.8 1 calc R U P G 1
C18" C 0.295(6) 0.7017(6) 0.316(3) 0.101(15) Uiso 0.2 1 d D U P G 2
H18C H 0.2788 0.6891 0.2810 0.122 Uiso 0.2 1 calc R U P G 2
H18D H 0.2332 0.6940 0.3410 0.122 Uiso 0.2 1 calc R U P G 2
C19" C 0.418(4) 0.6875(8) 0.339(2) 0.117(14) Uiso 0.2 1 d D U P G 2
H19C H 0.4533 0.7036 0.3664 0.141 Uiso 0.2 1 calc R U P G 2
H19D H 0.4753 0.6852 0.3093 0.141 Uiso 0.2 1 calc R U P G 2
C20" C 0.401(6) 0.6529(9) 0.3667(16) 0.139(14) Uiso 0.2 1 d D U P G 2
H20C H 0.3141 0.6500 0.3755 0.167 Uiso 0.2 1 calc R U P G 2
H20D H 0.4505 0.6522 0.4015 0.167 Uiso 0.2 1 calc R U P G 2
C21" C 0.440(8) 0.6236(8) 0.330(2) 0.149(14) Uiso 0.2 1 d D U P G 2
H21I H 0.3893 0.6241 0.2949 0.179 Uiso 0.2 1 calc R U P G 2
H21J H 0.5262 0.6266 0.3204 0.179 Uiso 0.2 1 calc R U P G 2
C22" C 0.424(8) 0.5891(8) 0.358(2) 0.154(14) Uiso 0.2 1 d D U P G 2
H22C H 0.4744 0.5887 0.3922 0.185 Uiso 0.2 1 calc R U P G 2
H22D H 0.3374 0.5863 0.3670 0.185 Uiso 0.2 1 calc R U P G 2
C23" C 0.461(8) 0.5594(9) 0.321(2) 0.162(15) Uiso 0.2 1 d D U P G 2
H23C H 0.5374 0.5653 0.3032 0.194 Uiso 0.2 1 calc R U P G 2
H23D H 0.3965 0.5555 0.2927 0.194 Uiso 0.2 1 calc R U P G 2
C24" C 0.482(7) 0.5267(10) 0.355(3) 0.170(17) Uiso 0.2 1 d D U P G 2
H24C H 0.5691 0.5204 0.3545 0.204 Uiso 0.2 1 calc R U P G 2
H24D H 0.4613 0.5310 0.3933 0.204 Uiso 0.2 1 calc R U P G 2
C25" C 0.403(10) 0.4973(14) 0.332(4) 0.25(6) Uiso 0.2 1 d D . P G 2
H25D H 0.4193 0.4771 0.3543 0.372 Uiso 0.2 1 calc R U P G 2
H25E H 0.3168 0.5033 0.3329 0.372 Uiso 0.2 1 calc R U P G 2
H25F H 0.4246 0.4927 0.2941 0.372 Uiso 0.2 1 calc R U P G 2

loop_
_atom_site_aniso_label
_atom_site_aniso_U_11
_atom_site_aniso_U_22
_atom_site_aniso_U_33
_atom_site_aniso_U_23
_atom_site_aniso_U_13
_atom_site_aniso_U_12
Cl1 0.0577(19) 0.0275(18) 0.0351(16) 0.0006(13) 0.0002(14) 0.0152(14)
Cl2 0.053(5) 0.040(5) 0.058(5) -0.008(4) -0.004(4) 0.014(4)
C1N 0.030(5) 0.055(7) 0.063(6) -0.007(6) 0.009(5) 0.003(4)
C2N 0.041(6) 0.061(7) 0.050(6) -0.002(5) 0.010(4) -0.001(5)
C3N 0.040(5) 0.052(7) 0.052(6) 0.000(5) -0.007(5) 0.002(5)
C4N 0.037(5) 0.054(7) 0.068(7) 0.000(6) 0.001(5) 0.006(5)
C5N 0.030(5) 0.055(7) 0.062(6) 0.000(5) 0.011(4) 0.005(5)
N1N 0.019(4) 0.052(5) 0.055(5) -0.003(4) 0.008(4) -0.003(4)
O1N 0.030(3) 0.045(4) 0.060(4) 0.010(3) 0.002(3) 0.001(3)
N6 0.064(7) 0.062(7) 0.050(6) -0.003(6) -0.003(6) -0.005(6)
O1 0.077(13) 0.080(12) 0.048(10) -0.005(8) 0.029(10) 0.010(9)
N6' 0.117(9) 0.112(8) 0.101(8) -0.009(7) 0.001(7) 0.011(7)
O1' 0.077(13) 0.070(11) 0.058(10) -0.017(8) 0.046(9) -0.007(8)
N8 0.068(7) 0.058(7) 0.064(7) 0.002(6) 0.003(6) 0.002(6)
O2 0.064(12) 0.044(10) 0.060(10) -0.004(7) 0.012(8) -0.008(9)
N8' 0.056(7) 0.051(7) 0.063(7) 0.015(6) 0.006(6) 0.003(6)
O2' 0.068(12) 0.046(11) 0.068(10) -0.002(8) 0.006(8) -0.002(9)
N12 0.054(9) 0.067(9) 0.049(8) -0.003(7) 0.003(7) -0.008(7)
N12' 0.110(12) 0.117(12) 0.100(11) 0.004(9) 0.011(9) -0.009(9)
N1 0.016(4) 0.044(5) 0.083(5) -0.001(4) 0.008(3) 0.004(3)
N2 0.024(4) 0.047(5) 0.055(4) -0.001(4) 0.006(3) 0.003(3)
N3 0.020(4) 0.059(5) 0.048(4) 0.001(4) 0.005(3) -0.001(3)
N4 0.021(4) 0.047(5) 0.062(5) 0.004(4) -0.001(3) -0.001(3)
N5 0.050(5) 0.065(6) 0.069(5) -0.009(4) 0.008(4) 0.001(4)
N7 0.047(4) 0.042(5) 0.068(5) 0.003(4) 0.008(4) 0.005(4)
N9 0.054(5) 0.040(5) 0.070(5) -0.002(4) 0.003(4) -0.001(4)
N10 0.056(5) 0.053(5) 0.075(5) 0.000(4) -0.002(4) 0.011(4)
N11 0.038(4) 0.081(6) 0.069(5) -0.002(5) -0.004(4) 0.003(4)
O3 0.052(4) 0.056(4) 0.065(4) -0.006(3) -0.006(3) -0.001(3)
O4 0.072(5) 0.079(5) 0.074(4) -0.020(4) 0.015(4) -0.005(4)
N1S 0.048(5) 0.062(6) 0.083(6) -0.033(5) -0.016(4) 0.015(4)

loop_
_atom_type_symbol
_atom_type_description
_atom_type_scat_dispersion_real
_atom_type_scat_dispersion_imag
_atom_type_scat_source
C C 0.0033 0.0016 'International Tables Vol C Tables 4.2.6.8 and 6.1.1.4'
H H 0.0000 0.0000 'International Tables Vol C Tables 4.2.6.8 and 6.1.1.4'
N N 0.0061 0.0033 'International Tables Vol C Tables 4.2.6.8 and 6.1.1.4'
O O 0.0106 0.0060 'International Tables Vol C Tables 4.2.6.8 and 6.1.1.4'
Cl Cl 0.1484 0.1585 'International Tables Vol C Tables 4.2.6.8 and 6.1.1.4'

loop_
_geom_angle_atom_site_label_1
_geom_angle_atom_site_label_2
_geom_angle_atom_site_label_3
_geom_angle
N1N C1N C2N 119.7(8)
C3N C2N C1N 120.8(8)
C4N C3N C2N 118.2(9)
C3N C4N C5N 120.2(9)
N1N C5N C4N 120.0(8)
C1N N1N C5N 121.1(8)
C1N N1N O1N 119.4(7)
C5N N1N O1N 119.4(7)
C2 C1 N1 107.5(8)
C2 C1 C68 131.2(8)
N1 C1 C68 121.3(8)
C1 C2 C3 108.7(9)
C4 C3 C2 107.1(9)
C3 C4 N1 108.0(8)
C3 C4 C5 130.6(8)
N1 C4 C5 121.2(7)
C7 C5 C22 110.8(7)
C7 C5 C6 108.6(7)
C22 C5 C6 107.9(7)
C7 C5 C4 111.2(7)
C22 C5 C4 110.9(6)
C6 C5 C4 107.3(7)
C8 C7 C12 115.8(8)
C8 C7 C5 121.8(8)
C12 C7 C5 122.3(7)
C9 C8 C7 123.6(9)
C8 C9 C10 119.6(8)
C11 C10 C9 117.4(8)
C11 C10 N5 119.8(8)
C9 C10 N5 122.8(8)
C12 C11 C10 121.6(8)
C11 C12 C7 121.9(8)
C13 N6 C14 119.5(10)
O1 C13 N6 121.0(12)
O1 C13 N5 123.8(14)
N6 C13 N5 115.2(11)
N6 C14 C15 114.7(10)
C16 C15 C20 120.0
C16 C15 C14 123.1(10)
C20 C15 C14 116.0(10)
C15 C16 C17 120.0
C18 C17 C16 120.0
C19 C18 C17 120.0
C19 C18 C21 120.4(14)
C17 C18 C21 119.6(14)
C18 C19 C20 120.0
C19 C20 C15 120.0
C13' N6' C14' 115.6(12)
O1' C13' N5 125.2(18)
O1' C13' N6' 122.1(13)
N5 C13' N6' 110.6(14)
N6' C14' C15' 117.4(11)
C20' C15' C16' 119.8(10)
C20' C15' C14' 117.0(14)
C16' C15' C14' 123.3(14)
C17' C16' C15' 119.9(12)
C18' C17' C16' 120.3(12)
C17' C18' C19' 119.9(11)
C17' C18' C21' 119.9(17)
C19' C18' C21' 120.2(17)
C18' C19' C20' 119.7(12)
C15' C20' C19' 120.4(12)
C23 C22 N2 106.1(7)
C23 C22 C5 131.2(8)
N2 C22 C5 122.4(7)
C22 C23 C24 109.3(8)
C25 C24 C23 108.6(8)
C24 C25 N2 105.0(7)
C24 C25 C26 133.8(8)
N2 C25 C26 121.2(7)
C25 C26 C43 111.4(7)
C25 C26 C28 109.9(6)
C43 C26 C28 111.6(6)
C25 C26 C27 108.6(7)
C43 C26 C27 108.0(6)
C28 C26 C27 107.2(6)
C33 C28 C29 116.1(7)
C33 C28 C26 124.0(7)
C29 C28 C26 119.9(7)
C30 C29 C28 122.1(8)
C29 C30 C31 120.1(8)
C32 C31 C30 119.8(7)
C32 C31 N7 124.4(7)
C30 C31 N7 115.8(7)
C31 C32 C33 120.2(8)
C32 C33 C28 121.7(8)
C34 N8 C35 117.8(10)
O2 C34 N8 123.9(13)
O2 C34 N7 121.4(14)
N8 C34 N7 113.9(11)
N8 C35 C36 109.3(11)
C37 C36 C41 117.0(15)
C37 C36 C35 122.7(17)
C41 C36 C35 120.3(15)
C36 C37 C38 120.0(19)
C39 C38 C37 121(2)
C38 C39 C40 124(2)
C38 C39 C42 122(2)
C40 C39 C42 113(2)
C39 C40 C41 114(2)
C36 C41 C40 122.5(18)
C34' N8' C35' 121.8(12)
O2' C34' N8' 126.0(13)
O2' C34' N7 123.5(14)
N8' C34' N7 110.6(10)
N8' C35' C36' 110.7(10)
C37' C36' C41' 116.0(14)
C37' C36' C35' 126.0(16)
C41' C36' C35' 117.8(14)
C36' C37' C38' 120.6(18)
C39' C38' C37' 121(2)
C38' C39' C40' 125(2)
C38' C39' C42' 122.3(19)
C40' C39' C42' 112.9(19)
C39' C40' C41' 114(2)
C36' C41' C40' 123.4(17)
C44 C43 N3 106.9(7)
C44 C43 C26 131.5(8)
N3 C43 C26 121.4(7)
C43 C44 C45 108.5(8)
C46 C45 C44 107.3(7)
C45 C46 N3 107.3(7)
C45 C46 C47 131.3(8)
N3 C46 C47 121.2(7)
C64 C47 C46 110.4(7)
C64 C47 C49 112.9(7)
C46 C47 C49 110.3(7)
C64 C47 C48 108.5(7)
C46 C47 C48 108.0(7)
C49 C47 C48 106.6(7)
C50 C49 C54 116.8(8)
C50 C49 C47 122.1(7)
C54 C49 C47 120.9(7)
C49 C50 C51 122.0(8)
C52 C51 C50 119.9(8)
C51 C52 C53 119.7(8)
C51 C52 N9 118.4(8)
C53 C52 N9 121.8(7)
C54 C53 C52 120.5(8)
C53 C54 C49 121.0(8)
O3 C55 N9 123.7(8)
O3 C55 N10 122.8(7)
N9 C55 N10 113.5(8)
N10 C56 C57 113.2(8)
C58 C57 C62 115.7(11)
C58 C57 C56 123.4(10)
C62 C57 C56 120.8(11)
C57 C58 C59 122.1(13)
C60 C59 C58 119.8(16)
C59 C60 C61 123.0(16)
C59 C60 C63 117.6(16)
C61 C60 C63 119.3(15)
C60 C61 C62 115.3(16)
C57 C62 C61 123.9(15)
N4 C64 C65 104.1(7)
N4 C64 C47 124.2(7)
C65 C64 C47 131.7(8)
C66 C65 C64 109.6(8)
C67 C66 C65 109.0(8)
C66 C67 N4 105.7(7)
C66 C67 C68 132.7(8)
N4 C67 C68 121.5(7)
C67 C68 C70 111.8(7)
C67 C68 C1 109.9(7)
C70 C68 C1 111.3(7)
C67 C68 C69 108.5(7)
C70 C68 C69 107.3(7)
C1 C68 C69 107.9(7)
C75 C70 C71 115.7(8)
C75 C70 C68 123.2(8)
C71 C70 C68 121.1(7)
C72 C71 C70 121.6(8)
C71 C72 C73 121.5(9)
C74 C73 C72 118.1(8)
C74 C73 N11 124.1(8)
C72 C73 N11 117.7(8)
C75 C74 C73 118.9(8)
C74 C75 C70 124.2(9)
O4 C76 N12 127.8(10)
O4 C76 N11 125.5(9)
N12 C76 N11 106.6(10)
O4 C76 N12' 119.6(12)
N11 C76 N12' 114.7(12)
C76 N12 C77 116.4(12)
N12 C77 C78 113.7(10)
C79 C78 C83 120.0
C79 C78 C77 121.1(10)
C83 C78 C77 118.9(10)
C78 C79 C80 120.0
C81 C80 C79 120.0
C80 C81 C82 120.0
C80 C81 C84 119.6(14)
C82 C81 C84 120.4(14)
C81 C82 C83 120.0
C82 C83 C78 120.0
C76 N12' C77' 119.2(18)
N12' C77' C78' 120.6(13)
C79' C78' C83' 119.3(10)
C79' C78' C77' 121.5(14)
C83' C78' C77' 119.2(13)
C80' C79' C78' 120.7(12)
C79' C80' C81' 119.9(12)
C82' C81' C80' 119.6(11)
C82' C81' C84' 122.2(17)
C80' C81' C84' 118.2(17)
C83' C82' C81' 120.5(12)
C82' C83' C78' 119.9(12)
C1 N1 C4 108.7(7)
C22 N2 C25 111.0(7)
C46 N3 C43 109.8(6)
C64 N4 C67 111.6(7)
C13' N5 C10 127.9(12)
C13 N5 C10 121.7(9)
C34 N7 C31 127.7(8)
C34' N7 C31 127.4(7)
C55 N9 C52 125.6(7)
C55 N10 C56 122.5(8)
C76 N11 C73 126.4(7)
C18" N1S C2S 122(3)
C18S N1S C2S 103.2(7)
C18" N1S C10S 99(2)
C18S N1S C10S 112.7(9)
C2S N1S C10S 114.7(7)
C18" N1S C1S 105(3)
C18S N1S C1S 111.1(9)
C2S N1S C1S 106.2(7)
C10S N1S C1S 108.7(7)
N1S C2S C3S 116.3(7)
C4S C3S C2S 111.1(8)
C3S C4S C5S 112.2(8)
C6S C5S C4S 113.3(8)
C5S C6S C7S 111.9(9)
C8S C7S C6S 113.0(11)
C7S C8S C9S 110.3(14)
N1S C10S C11S 115.3(7)
C10S C11S C12S 110.2(6)
C13S C12S C11S 112.8(6)
C14S C13S C12S 116.3(7)
C13S C14S C15S 107.2(8)
C13S C14S C15" 121.2(17)
C14S C15S C16S 109.8(8)
C17S C16S C15S 112.8(9)
C16" C15" C14S 111.7(10)
C15" C16" C17" 112.2(10)
N1S C18S C19S 112.0(9)
C18S C19S C20S 112.0(8)
C21S C20S C19S 111.3(8)
C20S C21S C22S 113.0(8)
C21S C22S C23S 109.3(8)
C24S C23S C22S 111.5(9)
C23S C24S C25S 111.0(10)
N1S C18" C19" 128(4)
C18" C19" C20" 111.8(11)
C19" C20" C21" 111.7(10)
C22" C21" C20" 111.3(10)
C23" C22" C21" 112.5(11)
C22" C23" C24" 111.9(11)
C25" C24" C23" 112.2(11)

loop_
_geom_bond_atom_site_label_1
_geom_bond_atom_site_label_2
_geom_bond_distance
C1N N1N 1.334(10)
C1N C2N 1.375(12)
C2N C3N 1.371(12)
C3N C4N 1.366(11)
C4N C5N 1.380(12)
C5N N1N 1.341(10)
N1N O1N 1.345(8)
C1 C2 1.357(12)
C1 N1 1.384(10)
C1 C68 1.527(12)
C2 C3 1.418(12)
C3 C4 1.363(12)
C4 N1 1.391(10)
C4 C5 1.534(12)
C5 C7 1.523(11)
C5 C22 1.525(11)
C5 C6 1.530(11)
C7 C8 1.391(11)
C7 C12 1.394(11)
C8 C9 1.347(11)
C9 C10 1.416(11)
C10 C11 1.381(11)
C10 N5 1.415(7)
C11 C12 1.358(11)
N6 C13 1.365(8)
N6 C14 1.457(8)
O1 C13 1.239(13)
C13 N5 1.390(9)
C14 C15 1.529(8)
C15 C16 1.3900
C15 C20 1.3900
C16 C17 1.3900
C17 C18 1.3900
C18 C19 1.3900
C18 C21 1.598(18)
C19 C20 1.3900
N6' C13' 1.369(8)
N6' C14' 1.457(8)
O1' C13' 1.237(13)
C13' N5 1.361(9)
C14' C15' 1.525(8)
C15' C20' 1.379(9)
C15' C16' 1.396(9)
C16' C17' 1.387(9)
C17' C18' 1.385(9)
C18' C19' 1.390(9)
C18' C21' 1.600(19)
C19' C20' 1.397(9)
C22 C23 1.361(11)
C22 N2 1.377(10)
C23 C24 1.399(11)
C24 C25 1.379(11)
C25 N2 1.401(10)
C25 C26 1.481(11)
C26 C43 1.507(11)
C26 C28 1.529(11)
C26 C27 1.548(11)
C28 C33 1.406(11)
C28 C29 1.414(10)
C29 C30 1.377(11)
C30 C31 1.388(11)
C31 C32 1.376(10)
C31 N7 1.424(7)
C32 C33 1.395(11)
N8 C34 1.360(8)
N8 C35 1.449(8)
O2 C34 1.246(12)
C34 N7 1.362(9)
C35 C36 1.528(8)
C36 C37 1.38(2)
C36 C41 1.43(2)
C37 C38 1.39(2)
C38 C39 1.33(2)
C39 C40 1.38(3)
C39 C42 1.63(3)
C40 C41 1.44(2)
N8' C34' 1.354(10)
N8' C35' 1.444(8)
O2' C34' 1.242(12)
C34' N7 1.366(9)
C35' C36' 1.529(8)
C36' C37' 1.38(2)
C36' C41' 1.44(2)
C37' C38' 1.39(2)
C38' C39' 1.33(2)
C39' C40' 1.37(3)
C39' C42' 1.63(3)
C40' C41' 1.44(2)
C43 C44 1.337(10)
C43 N3 1.393(10)
C44 C45 1.433(11)
C45 C46 1.358(11)
C46 N3 1.374(9)
C46 C47 1.525(12)
C47 C64 1.499(11)
C47 C49 1.531(11)
C47 C48 1.547(11)
C49 C50 1.383(11)
C49 C54 1.418(11)
C50 C51 1.392(11)
C51 C52 1.369(11)
C52 C53 1.385(11)
C52 N9 1.422(7)
C53 C54 1.376(11)
C55 O3 1.230(9)
C55 N9 1.369(8)
C55 N10 1.370(8)
C56 N10 1.446(8)
C56 C57 1.510(8)
C57 C58 1.350(15)
C57 C62 1.390(16)
C58 C59 1.408(17)
C59 C60 1.301(18)
C60 C61 1.388(19)
C60 C63 1.62(2)
C61 C62 1.400(18)
C64 N4 1.373(9)
C64 C65 1.395(11)
C65 C66 1.368(11)
C66 C67 1.361(11)
C67 N4 1.382(10)
C67 C68 1.512(11)
C68 C70 1.518(12)
C68 C69 1.551(12)
C70 C75 1.395(11)
C70 C71 1.397(11)
C71 C72 1.375(11)
C72 C73 1.404(11)
C73 C74 1.392(12)
C73 N11 1.422(8)
C74 C75 1.384(12)
C76 O4 1.202(10)
C76 N12 1.353(9)
C76 N11 1.364(8)
C76 N12' 1.375(10)
N12 C77 1.453(8)
C77 C78 1.529(8)
C78 C79 1.3900
C78 C83 1.3900
C79 C80 1.3900
C80 C81 1.3900
C81 C82 1.3900
C81 C84 1.64(3)
C82 C83 1.3900
N12' C77' 1.447(8)
C77' C78' 1.524(8)
C78' C79' 1.391(9)
C78' C83' 1.396(9)
C79' C80' 1.387(9)
C80' C81' 1.393(9)
C81' C82' 1.390(9)
C81' C84' 1.64(3)
C82' C83' 1.389(9)
N1S C18" 1.478(10)
N1S C18S 1.479(8)
N1S C2S 1.489(8)
N1S C10S 1.491(7)
N1S C1S 1.493(11)
C2S C3S 1.543(8)
C3S C4S 1.512(8)
C4S C5S 1.531(8)
C5S C6S 1.514(9)
C6S C7S 1.539(9)
C7S C8S 1.539(9)
C8S C9S 1.545(10)
C10S C11S 1.539(8)
C11S C12S 1.549(8)
C12S C13S 1.517(7)
C13S C14S 1.505(8)
C14S C15S 1.537(9)
C14S C15" 1.550(10)
C15S C16S 1.545(9)
C16S C17S 1.528(9)
C15" C16" 1.536(10)
C16" C17" 1.540(10)
C18S C19S 1.523(9)
C19S C20S 1.543(9)
C20S C21S 1.521(9)
C21S C22S 1.543(9)
C22S C23S 1.552(9)
C23S C24S 1.537(10)
C24S C25S 1.548(10)
C18" C19" 1.539(10)
C19" C20" 1.541(10)
C20" C21" 1.544(10)
C21" C22" 1.540(10)
C22" C23" 1.536(10)
C23" C24" 1.539(10)
C24" C25" 1.538(10)

loop_
_geom_torsion_atom_site_label_1
_geom_torsion_atom_site_label_2
_geom_torsion_atom_site_label_3
_geom_torsion_atom_site_label_4
_geom_torsion
N1N C1N C2N C3N -1.3(13)
C1N C2N C3N C4N 2.3(13)
C2N C3N C4N C5N -3.0(13)
C3N C4N C5N N1N 2.9(13)
C2N C1N N1N C5N 1.1(12)
C2N C1N N1N O1N 179.3(7)
C4N C5N N1N C1N -1.9(12)
C4N C5N N1N O1N 179.9(7)
N1 C1 C2 C3 0.7(10)
C68 C1 C2 C3 -179.8(8)
C1 C2 C3 C4 0.1(10)
C2 C3 C4 N1 -0.9(9)
C2 C3 C4 C5 173.8(8)
C3 C4 C5 C7 -118.3(10)
N1 C4 C5 C7 55.9(10)
C3 C4 C5 C22 117.9(10)
N1 C4 C5 C22 -68.0(10)
C3 C4 C5 C6 0.3(12)
N1 C4 C5 C6 174.5(7)
C22 C5 C7 C8 156.3(8)
C6 C5 C7 C8 -85.4(9)
C4 C5 C7 C8 32.5(11)
C22 C5 C7 C12 -28.9(11)
C6 C5 C7 C12 89.3(10)
C4 C5 C7 C12 -152.8(8)
C12 C7 C8 C9 2.6(13)
C5 C7 C8 C9 177.6(8)
C7 C8 C9 C10 0.4(13)
C8 C9 C10 C11 -3.2(13)
C8 C9 C10 N5 174.0(8)
C9 C10 C11 C12 2.9(13)
N5 C10 C11 C12 -174.3(8)
C10 C11 C12 C7 0.1(13)
C8 C7 C12 C11 -2.8(12)
C5 C7 C12 C11 -177.8(8)
C14 N6 C13 O1 -0.9(3)
C14 N6 C13 N5 176.7(14)
C13 N6 C14 C15 178.7(4)
N6 C14 C15 C16 156.8(12)
N6 C14 C15 C20 -33.8(14)
C20 C15 C16 C17 0.0
C14 C15 C16 C17 169.0(11)
C15 C16 C17 C18 0.0
C16 C17 C18 C19 0.0
C16 C17 C18 C21 178.2(18)
C17 C18 C19 C20 0.0
C21 C18 C19 C20 -178.2(19)
C18 C19 C20 C15 0.0
C16 C15 C20 C19 0.0
C14 C15 C20 C19 -169.8(11)
C14' N6' C13' O1' 15.5(10)
C14' N6' C13' N5 -180(2)
C13' N6' C14' C15' -163.2(12)
N6' C14' C15' C20' -61(2)
N6' C14' C15' C16' 119(2)
C20' C15' C16' C17' 0.0(4)
C14' C15' C16' C17' -180.0(3)
C15' C16' C17' C18' -0.1(6)
C16' C17' C18' C19' 0.2(8)
C16' C17' C18' C21' -180.0(4)
C17' C18' C19' C20' -0.1(9)
C21' C18' C19' C20' -180.0(5)
C16' C15' C20' C19' 0.1(6)
C14' C15' C20' C19' -179.9(4)
C18' C19' C20' C15' 0.0(8)
C7 C5 C22 C23 116.3(10)
C6 C5 C22 C23 -2.4(12)
C4 C5 C22 C23 -119.6(10)
C7 C5 C22 N2 -56.3(10)
C6 C5 C22 N2 -175.0(7)
C4 C5 C22 N2 67.8(10)
N2 C22 C23 C24 1.3(9)
C5 C22 C23 C24 -172.2(8)
C22 C23 C24 C25 -0.5(10)
C23 C24 C25 N2 -0.5(9)
C23 C24 C25 C26 176.1(8)
C24 C25 C26 C43 109.3(10)
N2 C25 C26 C43 -74.5(9)
C24 C25 C26 C28 -126.5(9)
N2 C25 C26 C28 49.7(9)
C24 C25 C26 C27 -9.5(12)
N2 C25 C26 C27 166.6(7)
C25 C26 C28 C33 -148.7(8)
C43 C26 C28 C33 -24.6(11)
C27 C26 C28 C33 93.5(9)
C25 C26 C28 C29 33.2(10)
C43 C26 C28 C29 157.3(7)
C27 C26 C28 C29 -84.6(9)
C33 C28 C29 C30 1.7(12)
C26 C28 C29 C30 179.9(7)
C28 C29 C30 C31 0.8(12)
C29 C30 C31 C32 -2.2(12)
C29 C30 C31 N7 173.9(7)
C30 C31 C32 C33 1.1(12)
N7 C31 C32 C33 -174.7(8)
C31 C32 C33 C28 1.6(12)
C29 C28 C33 C32 -2.9(12)
C26 C28 C33 C32 179.0(7)
C35 N8 C34 O2 -0.1(3)
C35 N8 C34 N7 169.9(18)
C34 N8 C35 C36 173.1(16)
N8 C35 C36 C37 136(2)
N8 C35 C36 C41 -42(3)
C41 C36 C37 C38 -6(4)
C35 C36 C37 C38 176(2)
C36 C37 C38 C39 12(5)
C37 C38 C39 C40 -15(6)
C37 C38 C39 C42 179(3)
C38 C39 C40 C41 10(5)
C42 C39 C40 C41 177(3)
C37 C36 C41 C40 2(4)
C35 C36 C41 C40 -180(2)
C39 C40 C41 C36 -4(4)
C35' N8' C34' O2' -0.1(4)
C35' N8' C34' N7 179.8(15)
C34' N8' C35' C36' -112.0(18)
N8' C35' C36' C37' -19(3)
N8' C35' C36' C41' 165.4(18)
C41' C36' C37' C38' -3(3)
C35' C36' C37' C38' -179(2)
C36' C37' C38' C39' 5(4)
C37' C38' C39' C40' -3(4)
C37' C38' C39' C42' 176(2)
C38' C39' C40' C41' -1(4)
C42' C39' C40' C41' 179.6(19)
C37' C36' C41' C40' -1(3)
C35' C36' C41' C40' 175(2)
C39' C40' C41' C36' 3(3)
C25 C26 C43 C44 -102.2(11)
C28 C26 C43 C44 134.5(9)
C27 C26 C43 C44 16.9(12)
C25 C26 C43 N3 74.1(10)
C28 C26 C43 N3 -49.1(10)
C27 C26 C43 N3 -166.7(7)
N3 C43 C44 C45 3.5(10)
C26 C43 C44 C45 -179.8(8)
C43 C44 C45 C46 -2.4(10)
C44 C45 C46 N3 0.3(10)
C44 C45 C46 C47 175.1(9)
C45 C46 C47 C64 117.9(10)
N3 C46 C47 C64 -67.9(10)
C45 C46 C47 C49 -116.6(10)
N3 C46 C47 C49 57.6(10)
C45 C46 C47 C48 -0.6(13)
N3 C46 C47 C48 173.7(7)
C64 C47 C49 C50 155.6(7)
C46 C47 C49 C50 31.6(10)
C48 C47 C49 C50 -85.4(9)
C64 C47 C49 C54 -28.7(10)
C46 C47 C49 C54 -152.7(7)
C48 C47 C49 C54 90.3(9)
C54 C49 C50 C51 -0.2(11)
C47 C49 C50 C51 175.7(7)
C49 C50 C51 C52 0.1(12)
C50 C51 C52 C53 0.4(12)
C50 C51 C52 N9 -176.1(7)
C51 C52 C53 C54 -0.9(12)
N9 C52 C53 C54 175.4(7)
C52 C53 C54 C49 0.9(12)
C50 C49 C54 C53 -0.3(11)
C47 C49 C54 C53 -176.3(7)
N10 C56 C57 C58 113.6(12)
N10 C56 C57 C62 -63.9(14)
C62 C57 C58 C59 -2.1(19)
C56 C57 C58 C59 -179.8(11)
C57 C58 C59 C60 0(2)
C58 C59 C60 C61 4(2)
C58 C59 C60 C63 -179.7(13)
C59 C60 C61 C62 -4(2)
C63 C60 C61 C62 179.2(14)
C58 C57 C62 C61 1(2)
C56 C57 C62 C61 179.1(13)
C60 C61 C62 C57 2(2)
C46 C47 C64 N4 72.7(10)
C49 C47 C64 N4 -51.3(10)
C48 C47 C64 N4 -169.2(7)
C46 C47 C64 C65 -110.6(10)
C49 C47 C64 C65 125.4(9)
C48 C47 C64 C65 7.6(12)
N4 C64 C65 C66 0.1(9)
C47 C64 C65 C66 -177.1(8)
C64 C65 C66 C67 0.6(10)
C65 C66 C67 N4 -1.0(9)
C65 C66 C67 C68 177.9(9)
C66 C67 C68 C70 -134.1(10)
N4 C67 C68 C70 44.6(10)
C66 C67 C68 C1 101.8(11)
N4 C67 C68 C1 -79.5(9)
C66 C67 C68 C69 -15.9(13)
N4 C67 C68 C69 162.7(7)
C2 C1 C68 C67 -107.1(10)
N1 C1 C68 C67 72.4(10)
C2 C1 C68 C70 128.5(10)
N1 C1 C68 C70 -52.1(10)
C2 C1 C68 C69 11.1(12)
N1 C1 C68 C69 -169.5(7)
C67 C68 C70 C75 -146.3(8)
C1 C68 C70 C75 -23.0(11)
C69 C68 C70 C75 94.8(9)
C67 C68 C70 C71 34.5(11)
C1 C68 C70 C71 157.8(8)
C69 C68 C70 C71 -84.4(10)
C75 C70 C71 C72 2.1(12)
C68 C70 C71 C72 -178.6(8)
C70 C71 C72 C73 -0.6(13)
C71 C72 C73 C74 -2.2(13)
C71 C72 C73 N11 180.0(8)
C72 C73 C74 C75 3.2(13)
N11 C73 C74 C75 -179.1(8)
C73 C74 C75 C70 -1.7(14)
C71 C70 C75 C74 -1.0(13)
C68 C70 C75 C74 179.8(8)
O4 C76 N12 C77 13(3)
N11 C76 N12 C77 -170.5(16)
N12' C76 N12 C77 -27(10)
C76 N12 C77 C78 -179.5(14)
N12 C77 C78 C79 14.7(15)
N12 C77 C78 C83 -165.3(15)
C83 C78 C79 C80 0.0
C77 C78 C79 C80 179.99(9)
C78 C79 C80 C81 0.0
C79 C80 C81 C82 0.0
C79 C80 C81 C84 179.9(3)
C80 C81 C82 C83 0.0
C84 C81 C82 C83 -179.9(3)
C81 C82 C83 C78 0.0
C79 C78 C83 C82 0.0
C77 C78 C83 C82 -179.99(8)
O4 C76 N12' C77' -24(4)
N12 C76 N12' C77' 120(14)
N11 C76 N12' C77' 159(2)
C76 N12' C77' C78' 134(3)
N12' C77' C78' C79' 108(2)
N12' C77' C78' C83' -72(2)
C83' C78' C79' C80' 0.0(4)
C77' C78' C79' C80' 180.0(3)
C78' C79' C80' C81' -0.1(6)
C79' C80' C81' C82' 0.2(8)
C79' C80' C81' C84' 179.9(4)
C80' C81' C82' C83' -0.2(9)
C84' C81' C82' C83' -179.9(5)
C81' C82' C83' C78' 0.1(8)
C79' C78' C83' C82' 0.0(6)
C77' C78' C83' C82' -180.0(4)
C2 C1 N1 C4 -1.2(9)
C68 C1 N1 C4 179.2(7)
C3 C4 N1 C1 1.3(9)
C5 C4 N1 C1 -174.0(7)
C23 C22 N2 C25 -1.6(9)
C5 C22 N2 C25 172.6(7)
C24 C25 N2 C22 1.3(9)
C26 C25 N2 C22 -175.8(7)
C45 C46 N3 C43 1.8(9)
C47 C46 N3 C43 -173.6(7)
C44 C43 N3 C46 -3.4(9)
C26 C43 N3 C46 179.5(7)
C65 C64 N4 C67 -0.7(9)
C47 C64 N4 C67 176.8(7)
C66 C67 N4 C64 1.1(9)
C68 C67 N4 C64 -177.9(7)
O1' C13' N5 C13 81(4)
N6' C13' N5 C13 -83(4)
O1' C13' N5 C10 4(2)
N6' C13' N5 C10 -159.5(9)
O1 C13 N5 C13' -90(4)
N6 C13 N5 C13' 93(4)
O1 C13 N5 C10 25.6(17)
N6 C13 N5 C10 -151.9(7)
C11 C10 N5 C13' -151.2(13)
C9 C10 N5 C13' 31.7(16)
C11 C10 N5 C13 -172.6(10)
C9 C10 N5 C13 10.3(14)
O2 C34 N7 C34' 84(18)
N8 C34 N7 C34' -87(18)
O2 C34 N7 C31 2(2)
N8 C34 N7 C31 -167.8(9)
O2' C34' N7 C34 -114(18)
N8' C34' N7 C34 66(18)
O2' C34' N7 C31 -13.5(18)
N8' C34' N7 C31 166.6(8)
C32 C31 N7 C34 -18.6(16)
C30 C31 N7 C34 165.4(13)
C32 C31 N7 C34' -21.1(16)
C30 C31 N7 C34' 162.9(12)
O3 C55 N9 C52 13.6(13)
N10 C55 N9 C52 -167.6(7)
C51 C52 N9 C55 -153.5(8)
C53 C52 N9 C55 30.1(12)
O3 C55 N10 C56 4.5(13)
N9 C55 N10 C56 -174.3(7)
C57 C56 N10 C55 97.8(11)
O4 C76 N11 C73 -18.3(15)
N12 C76 N11 C73 164.9(13)
N12' C76 N11 C73 158.2(19)
C74 C73 N11 C76 18.8(14)
C72 C73 N11 C76 -163.4(9)
C18" N1S C2S C3S 62(3)
C18S N1S C2S C3S 65.5(12)
C10S N1S C2S C3S -57.5(11)
C1S N1S C2S C3S -177.5(8)
N1S C2S C3S C4S 163.3(8)
C2S C3S C4S C5S -76.6(12)
C3S C4S C5S C6S 175.0(10)
C4S C5S C6S C7S -179.6(10)
C5S C6S C7S C8S -170.6(13)
C6S C7S C8S C9S 172.4(14)
C18" N1S C10S C11S -178(3)
C18S N1S C10S C11S -163.4(9)
C2S N1S C10S C11S -45.7(11)
C1S N1S C10S C11S 72.9(10)
N1S C10S C11S C12S -176.1(8)
C10S C11S C12S C13S -179.6(8)
C11S C12S C13S C14S 60.5(12)
C12S C13S C14S C15S 162.5(11)
C12S C13S C14S C15" -171.2(12)
C13S C14S C15S C16S 179.1(13)
C15" C14S C15S C16S 54(3)
C14S C15S C16S C17S -179.0(16)
C13S C14S C15" C16" -79(3)
C15S C14S C15" C16" -13(2)
C14S C15" C16" C17" -179(4)
C18" N1S C18S C19S -8(8)
C2S N1S C18S C19S 179.8(11)
C10S N1S C18S C19S -55.9(14)
C1S N1S C18S C19S 66.4(14)
N1S C18S C19S C20S -168.4(13)
C18S C19S C20S C21S 177.0(14)
C19S C20S C21S C22S -176.0(15)
C20S C21S C22S C23S -175.0(17)
C21S C22S C23S C24S 178(2)
C22S C23S C24S C25S -170(2)
C18S N1S C18" C19" 50(7)
C2S N1S C18" C19" 59(8)
C10S N1S C18" C19" -174(7)
C1S N1S C18" C19" -62(8)
N1S C18" C19" C20" 158(5)
C18" C19" C20" C21" 101(5)
C19" C20" C21" C22" 179(6)
C20" C21" C22" C23" 180(7)
C21" C22" C23" C24" 163(7)
C22" C23" C24" C25" 125(7)
